data_7106473
loop_
_publ_author_name
'Zheng-Jie Zhang'
'Wei Shi'
'Zheng Niu'
'Huan-Huan Li'
'Bin Zhao'
'Peng Cheng'
'Dai-Zheng Liao'
'Shi-Ping Yan'

_publ_section_title
;
 A new type of polyhedron-based metal-organic frameworks with
 interpenetrating cationic and anionic nets demonstrating ion exchange,
 adsorption and luminescent properties
;
_journal_name_full Chem.Commun.
_journal_page_first 6425
_journal_paper_doi 10.1039/c1cc00047k
_journal_volume 47
_journal_year 2011
_chemical_formula_sum 'C112 H87.5 Cu4 N10 O36'
_chemical_formula_weight 2403.62
_chemical_name_systematic
;
?
;
_space_group_IT_number 14
_symmetry_cell_setting monoclinic
_symmetry_space_group_name_Hall '-P 2ybc'
_symmetry_space_group_name_H-M 'P 1 21/c 1'
_atom_sites_solution_hydrogens geom
_atom_sites_solution_primary direct
_atom_sites_solution_secondary difmap
_audit_creation_method SHELXL-97
_cell_angle_alpha 90.00
_cell_angle_beta 126.461(4)
_cell_angle_gamma 90.00
_cell_formula_units_Z 2
_cell_length_a 19.9699(19)
_cell_length_b 17.0730(15)
_cell_length_c 30.915(2)
_cell_measurement_reflns_used 14748
_cell_measurement_temperature 293(2)
_cell_measurement_theta_max 25.01
_cell_measurement_theta_min 3.03
_cell_volume 8477.2(13)
_computing_cell_refinement 'CrystalClear (Rigaku/MSC Inc., 2005)'
_computing_data_collection 'CrystalClear (Rigaku/MSC Inc., 2005)'
_computing_data_reduction 'CrystalClear (Rigaku/MSC Inc., 2005)'
_computing_molecular_graphics Diamond
_computing_publication_material Diamond
_computing_structure_refinement 'SHELXL-97 (Sheldrick, 1997)'
_computing_structure_solution 'SHELXS-97 (Sheldrick, 1990)'
_diffrn_ambient_temperature 293(2)
_diffrn_measured_fraction_theta_full 0.987
_diffrn_measured_fraction_theta_max 0.987
_diffrn_radiation_monochromator graphite
_diffrn_radiation_source 'fine-focus sealed tube'
_diffrn_radiation_type MoK\a
_diffrn_radiation_wavelength 0.71075
_diffrn_reflns_av_R_equivalents 0.0605
_diffrn_reflns_av_sigmaI/netI 0.0708
_diffrn_reflns_limit_h_max 23
_diffrn_reflns_limit_h_min -23
_diffrn_reflns_limit_k_max 20
_diffrn_reflns_limit_k_min -18
_diffrn_reflns_limit_l_max 36
_diffrn_reflns_limit_l_min -36
_diffrn_reflns_number 45682
_diffrn_reflns_theta_full 25.01
_diffrn_reflns_theta_max 25.01
_diffrn_reflns_theta_min 3.03
_exptl_absorpt_coefficient_mu 0.553
_exptl_absorpt_correction_T_max 0.8975
_exptl_absorpt_correction_T_min 0.8517
_exptl_absorpt_correction_type multi-scan
_exptl_absorpt_process_details 'CrystalClear (Rigaku/MSC Inc., 2005)'
_exptl_crystal_colour blue
_exptl_crystal_density_diffrn 0.942
_exptl_crystal_density_method 'not measured'
_exptl_crystal_description Block
_exptl_crystal_F_000 2467
_exptl_crystal_size_max 0.30
_exptl_crystal_size_mid 0.20
_exptl_crystal_size_min 0.20
_platon_squeeze_details
;
;
_refine_diff_density_max 0.607
_refine_diff_density_min -0.481
_refine_diff_density_rms 0.079
_refine_ls_extinction_method none
_refine_ls_goodness_of_fit_ref 0.966
_refine_ls_hydrogen_treatment constr
_refine_ls_matrix_type full
_refine_ls_number_parameters 732
_refine_ls_number_reflns 14748
_refine_ls_number_restraints 1
_refine_ls_restrained_S_all 0.973
_refine_ls_R_factor_all 0.1056
_refine_ls_R_factor_gt 0.0688
_refine_ls_shift/su_max 0.001
_refine_ls_shift/su_mean 0.000
_refine_ls_structure_factor_coef Fsqd
_refine_ls_weighting_details 'calc w=1/[\s^2^(Fo^2^)+(0.1197P)^2^+0.0000P] where P=(Fo^2^+2Fc^2^)/3'
_refine_ls_weighting_scheme calc
_refine_ls_wR_factor_gt 0.1798
_refine_ls_wR_factor_ref 0.1991
_reflns_number_gt 9306
_reflns_number_total 14748
_reflns_threshold_expression >2sigma(I)
_cod_data_source_file c1cc00047k.txt
_cod_data_source_block 2
_cod_original_cell_volume 8477.2(12)
_cod_original_sg_symbol_H-M P21/c
_cod_database_code 7106473

loop_
_symmetry_equiv_pos_as_xyz
'x, y, z'
'-x, y+1/2, -z+1/2'
'-x, -y, -z'
'x, -y-1/2, z-1/2'

loop_
_atom_site_label
_atom_site_type_symbol
_atom_site_fract_x
_atom_site_fract_y
_atom_site_fract_z
_atom_site_U_iso_or_equiv
_atom_site_adp_type
_atom_site_occupancy
_atom_site_symmetry_multiplicity
_atom_site_calc_flag
_atom_site_refinement_flags
_atom_site_disorder_assembly
_atom_site_disorder_group
Cu1 Cu 0.11117(3) 0.06061(3) -0.240652(18) 0.04512(17) Uani 1 1 d . . .
Cu2 Cu 0.25805(3) 0.04241(3) -0.146226(18) 0.04111(16) Uani 1 1 d . . .
O16 O 0.23954(16) 0.15087(16) -0.13423(11) 0.0575(8) Uani 1 1 d . . .
O2 O 0.19102(16) 0.00689(18) -0.12356(11) 0.0567(8) Uani 1 1 d . . .
O10 O 0.87292(17) 0.04710(16) 0.25412(11) 0.0595(8) Uani 1 1 d . . .
O18 O -0.00385(18) 0.0862(2) -0.31605(12) 0.0712(9) Uani 1 1 d . . .
O7 O 0.69629(16) -0.08123(18) 0.18377(11) 0.0570(8) Uani 1 1 d . . .
O1 O 0.06638(17) 0.02205(18) -0.20330(12) 0.0607(8) Uani 1 1 d . . .
O9 O 0.74908(17) 0.06299(16) 0.17467(11) 0.0566(7) Uani 1 1 d . . .
O8 O 0.82058(17) -0.09662(19) 0.26281(11) 0.0633(8) Uani 1 1 d . . .
O15 O 0.11524(17) 0.16597(17) -0.21292(12) 0.0621(8) Uani 1 1 d . . .
O17 O 0.37619(17) 0.02780(19) -0.06785(11) 0.0686(9) Uani 1 1 d . . .
N3 N 0.65559(19) 0.33378(19) 0.17983(13) 0.0460(8) Uani 1 1 d . . .
C14 C 0.3940(3) 0.4359(3) 0.05260(18) 0.0663(14) Uani 1 1 d . . .
H14 H 0.3928 0.4843 0.0691 0.080 Uiso 1 1 calc R . .
C25 C 0.1127(3) 0.0058(2) -0.15366(17) 0.0508(10) Uani 1 1 d . . .
C6 C 0.7259(2) 0.2843(2) 0.21775(15) 0.0479(10) Uani 1 1 d . . .
C20 C 0.1666(2) 0.2683(2) -0.15025(17) 0.0509(10) Uani 1 1 d . . .
N4 N 0.2980(2) 0.4053(2) -0.03794(14) 0.0551(9) Uani 1 1 d . . .
C26 C 0.0694(2) -0.0153(3) -0.12854(16) 0.0516(10) Uani 1 1 d . . .
C24 C 0.1529(3) 0.4157(3) -0.1187(2) 0.0678(13) Uani 1 1 d . . .
H24 H 0.1486 0.4650 -0.1077 0.081 Uiso 1 1 calc R . .
C1 C 0.8084(2) 0.0858(2) 0.22083(16) 0.0490(10) Uani 1 1 d . . .
C21 C 0.1745(2) 0.1888(3) -0.16694(17) 0.0510(10) Uani 1 1 d . . .
C7 C 0.7334(2) 0.2121(2) 0.20165(16) 0.0492(10) Uani 1 1 d . . .
H7 H 0.6937 0.1949 0.1667 0.059 Uiso 1 1 calc R . .
N2 N 0.4870(2) -0.1449(2) 0.21900(15) 0.0619(10) Uani 1 1 d . . .
C45 C 0.6148(3) -0.1230(2) 0.22734(17) 0.0521(11) Uani 1 1 d . . .
H45 H 0.5836 -0.1146 0.1904 0.063 Uiso 1 1 calc R . .
C54 C 0.5889(2) 0.3444(3) 0.18111(16) 0.0489(10) Uani 1 1 d . . .
C2 C 0.8009(2) 0.1645(2) 0.23800(16) 0.0485(10) Uani 1 1 d . . .
C19 C 0.2330(2) 0.3011(2) -0.10230(16) 0.0475(10) Uani 1 1 d . . .
H19 H 0.2824 0.2732 -0.0805 0.057 Uiso 1 1 calc R . .
C12 C 0.5113(2) 0.4000(3) 0.04995(16) 0.0538(11) Uani 1 1 d . . .
H12 H 0.5370 0.4078 0.0314 0.065 Uiso 1 1 calc R . .
C15 C 0.4349(3) 0.4497(2) 0.02542(18) 0.0625(13) Uani 1 1 d . . .
H15 H 0.4496 0.5051 0.0280 0.075 Uiso 1 1 calc R . .
C29 C 0.0765(3) -0.0594(3) -0.05253(18) 0.0567(11) Uani 1 1 d . . .
C22 C 0.0939(3) 0.3112(3) -0.18165(19) 0.0639(13) Uani 1 1 d . . .
H22 H 0.0488 0.2904 -0.2139 0.077 Uiso 1 1 calc R . .
C28 C 0.1155(3) -0.0424(3) -0.07623(17) 0.0553(11) Uani 1 1 d . . .
H28 H 0.1727 -0.0492 -0.0570 0.066 Uiso 1 1 calc R . .
N1 N 0.1248(2) -0.0885(2) 0.00107(15) 0.0580(10) Uani 1 1 d . . .
O11 O 0.6967(2) 0.3636(2) 0.12686(14) 0.0923(12) Uani 1 1 d . . .
C17 C 0.3691(3) 0.4279(3) -0.0328(2) 0.0608(12) Uani 1 1 d . . .
C33 C 0.1495(3) -0.0440(3) 0.0457(2) 0.0626(13) Uani 1 1 d . . .
C23 C 0.0877(3) 0.3849(3) -0.1656(2) 0.0768(15) Uani 1 1 d . . .
H23 H 0.0385 0.4132 -0.1871 0.092 Uiso 1 1 calc R . .
C47 C 0.7434(3) -0.0968(2) 0.23311(17) 0.0512(10) Uani 1 1 d . . .
C46 C 0.7000(3) -0.1173(3) 0.25859(17) 0.0553(11) Uani 1 1 d . . .
O13 O 0.3776(2) 0.4268(2) -0.06821(14) 0.0882(12) Uani 1 1 d . . .
C13 C 0.4440(3) 0.3703(3) 0.09628(17) 0.0642(13) Uani 1 1 d . . .
H13 H 0.4169 0.3559 0.1131 0.077 Uiso 1 1 calc R . .
C55 C 0.6492(3) 0.3729(3) 0.13840(18) 0.0577(12) Uani 1 1 d . . .
C8 C 0.5314(3) 0.4043(3) 0.13758(17) 0.0597(12) Uani 1 1 d . . .
H8 H 0.5280 0.4519 0.1539 0.072 Uiso 1 1 calc R . .
O12 O 0.57857(19) 0.3128(2) 0.21087(12) 0.0758(10) Uani 1 1 d . . .
C18 C 0.2267(2) 0.3730(2) -0.08694(16) 0.0501(10) Uani 1 1 d . . .
C39 C 0.2950(3) -0.0567(3) 0.13088(19) 0.0616(12) Uani 1 1 d . . .
H39 H 0.2941 -0.0031 0.1419 0.074 Uiso 1 1 calc R . .
C27 C -0.0143(3) -0.0030(3) -0.1556(2) 0.0749(15) Uani 1 1 d . . .
H27 H -0.0459 0.0152 -0.1909 0.090 Uiso 1 1 calc R . .
C34 C 0.2069(3) -0.0915(3) 0.09548(19) 0.0669(13) Uani 1 1 d . . .
H34 H 0.1842 -0.0966 0.1161 0.080 Uiso 1 1 calc R . .
O3 O 0.1304(2) 0.0241(3) 0.04348(15) 0.0910(11) Uani 1 1 d . . .
C3 C 0.8572(3) 0.1914(3) 0.28933(18) 0.0781(16) Uani 1 1 d . . .
H3 H 0.9028 0.1604 0.3140 0.094 Uiso 1 1 calc R . .
C44 C 0.5755(3) -0.1411(3) 0.25064(19) 0.0670(13) Uani 1 1 d . . .
C5 C 0.7831(3) 0.3108(3) 0.26930(18) 0.0754(15) Uani 1 1 d . . .
H5 H 0.7780 0.3602 0.2798 0.090 Uiso 1 1 calc R . .
C38 C 0.3306(3) -0.0584(3) 0.09971(19) 0.0669(13) Uani 1 1 d . . .
H38 H 0.3482 -0.0135 0.0921 0.080 Uiso 1 1 calc R . .
C16 C 0.3077(3) 0.4079(3) 0.0102(2) 0.0747(15) Uani 1 1 d . . .
C4 C 0.8480(3) 0.2622(3) 0.3049(2) 0.0946(19) Uani 1 1 d . . .
H4 H 0.8863 0.2781 0.3404 0.114 Uiso 1 1 calc R . .
C36 C 0.3024(3) -0.1913(3) 0.09900(19) 0.0652(13) Uani 1 1 d . . .
H36 H 0.3070 -0.2422 0.0863 0.078 Uiso 1 1 calc R . .
C11 C 0.4869(2) 0.3175(3) 0.04662(16) 0.0509(10) Uani 1 1 d . . .
H11 H 0.4959 0.2794 0.0291 0.061 Uiso 1 1 calc R . .
C48 C 0.7463(3) -0.1278(4) 0.3129(2) 0.098(2) Uani 1 1 d . . .
H48 H 0.8041 -0.1254 0.3341 0.117 Uiso 1 1 calc R . .
C40 C 0.3476(3) -0.1094(3) 0.17924(18) 0.0620(12) Uani 1 1 d . . .
H40 H 0.3234 -0.1123 0.1990 0.074 Uiso 1 1 calc R . .
C42 C 0.4419(3) -0.2087(4) 0.1875(2) 0.0798(15) Uani 1 1 d . . .
O6 O 0.4640(2) -0.0251(3) 0.24025(19) 0.1131(15) Uani 1 1 d . . .
C41 C 0.3509(3) -0.1902(3) 0.1608(2) 0.0731(14) Uani 1 1 d . . .
H41 H 0.3271 -0.2286 0.1718 0.088 Uiso 1 1 calc R . .
C43 C 0.4373(3) -0.0858(3) 0.2168(2) 0.0665(13) Uani 1 1 d . . .
C9 C 0.5717(3) 0.4222(3) 0.10946(17) 0.0569(12) Uani 1 1 d . . .
H9 H 0.5861 0.4779 0.1131 0.068 Uiso 1 1 calc R . .
C37 C 0.3349(3) -0.1277(3) 0.08418(18) 0.0634(13) Uani 1 1 d . . .
H37 H 0.3568 -0.1365 0.0652 0.076 Uiso 1 1 calc R . .
C10 C 0.4520(3) 0.3022(2) 0.07003(16) 0.0542(11) Uani 1 1 d . . .
H10 H 0.4334 0.2524 0.0703 0.065 Uiso 1 1 calc R . .
C50 C 0.6221(4) -0.1518(5) 0.3053(2) 0.128(3) Uani 1 1 d . . .
H50 H 0.5965 -0.1657 0.3213 0.153 Uiso 1 1 calc R . .
O14 O 0.2545(2) 0.3899(3) 0.01469(15) 0.1127(15) Uani 1 1 d . . .
C32 C 0.1590(3) -0.1630(4) 0.0151(2) 0.0745(15) Uani 1 1 d . . .
C35 C 0.2104(3) -0.1714(3) 0.07473(19) 0.0683(14) Uani 1 1 d . . .
H35 H 0.1867 -0.2118 0.0845 0.082 Uiso 1 1 calc R . .
O5 O 0.4724(3) -0.2638(3) 0.18220(19) 0.1335(19) Uani 1 1 d . . .
O4 O 0.1511(3) -0.2107(2) -0.01707(16) 0.1051(13) Uani 1 1 d . . .
C31 C -0.0521(3) -0.0177(4) -0.1307(2) 0.096(2) Uani 1 1 d . . .
H31 H -0.1086 -0.0072 -0.1490 0.115 Uiso 1 1 calc R . .
C49 C 0.7055(4) -0.1419(6) 0.3356(3) 0.147(3) Uani 1 1 d . . .
H49 H 0.7362 -0.1447 0.3729 0.177 Uiso 1 1 calc R . .
C30 C -0.0080(3) -0.0470(3) -0.0800(2) 0.0772(15) Uani 1 1 d . . .
H30 H -0.0342 -0.0585 -0.0640 0.093 Uiso 1 1 calc R . .
N5 N -0.0562(4) 0.2063(5) -0.3366(3) 0.149(3) Uani 1 1 d . . .
C51 C -0.0991(4) 0.1354(5) -0.2963(3) 0.144(3) Uani 1 1 d D . .
C53 C -0.1051(5) 0.2753(4) -0.3436(3) 0.150(3) Uani 1 1 d . . .
H53A H -0.1460 0.2611 -0.3380 0.225 Uiso 1 1 calc R . .
H53B H -0.1325 0.2954 -0.3794 0.225 Uiso 1 1 calc R . .
H53C H -0.0689 0.3147 -0.3180 0.225 Uiso 1 1 calc R . .
C56 C -0.0496(4) 0.1459(5) -0.3180(3) 0.140(4) Uani 1 1 d D . .
C52 C 0.0057(5) 0.2202(6) -0.3561(3) 0.166(4) Uani 1 1 d . . .
H52A H 0.0523 0.1851 -0.3366 0.249 Uiso 1 1 calc R . .
H52B H 0.0253 0.2733 -0.3488 0.249 Uiso 1 1 calc R . .
H52C H -0.0253 0.2101 -0.3939 0.249 Uiso 1 1 calc R . .

loop_
_atom_site_aniso_label
_atom_site_aniso_U_11
_atom_site_aniso_U_22
_atom_site_aniso_U_33
_atom_site_aniso_U_23
_atom_site_aniso_U_13
_atom_site_aniso_U_12
Cu1 0.0311(3) 0.0508(3) 0.0373(3) 0.0036(2) 0.0115(2) 0.0043(2)
Cu2 0.0292(2) 0.0485(3) 0.0352(3) 0.0028(2) 0.0135(2) 0.00230(19)
O16 0.0431(16) 0.0546(18) 0.0510(18) -0.0024(14) 0.0149(14) 0.0069(13)
O2 0.0393(16) 0.080(2) 0.0475(17) 0.0126(15) 0.0238(14) 0.0030(14)
O10 0.0479(17) 0.0529(18) 0.0499(18) 0.0009(14) 0.0139(14) 0.0098(13)
O18 0.0426(17) 0.092(3) 0.0470(19) 0.0143(18) 0.0091(15) 0.0124(17)
O7 0.0410(15) 0.080(2) 0.0464(17) 0.0081(15) 0.0241(14) 0.0009(14)
O1 0.0465(17) 0.080(2) 0.0499(18) 0.0109(16) 0.0258(15) 0.0003(15)
O9 0.0446(16) 0.0570(19) 0.0476(17) -0.0053(14) 0.0163(14) 0.0037(13)
O8 0.0390(16) 0.089(2) 0.0483(18) 0.0141(16) 0.0187(14) 0.0026(15)
O15 0.0479(17) 0.0558(19) 0.0517(19) -0.0067(15) 0.0127(15) 0.0044(14)
O17 0.0451(17) 0.087(2) 0.0456(17) 0.0067(16) 0.0114(14) 0.0037(15)
N3 0.0422(19) 0.049(2) 0.0379(19) 0.0008(16) 0.0191(16) 0.0056(15)
C14 0.048(3) 0.069(3) 0.052(3) -0.021(2) 0.013(2) 0.020(2)
C25 0.050(3) 0.052(3) 0.048(3) 0.003(2) 0.028(2) 0.006(2)
C6 0.042(2) 0.052(3) 0.039(2) 0.001(2) 0.0177(19) 0.0052(18)
C20 0.042(2) 0.049(3) 0.053(3) 0.002(2) 0.024(2) 0.0026(19)
N4 0.046(2) 0.050(2) 0.054(2) -0.0007(18) 0.0211(18) 0.0076(16)
C26 0.040(2) 0.064(3) 0.047(2) 0.003(2) 0.024(2) 0.0047(19)
C24 0.053(3) 0.052(3) 0.072(3) 0.000(2) 0.023(3) 0.012(2)
C1 0.040(2) 0.051(3) 0.046(2) 0.003(2) 0.020(2) 0.0005(19)
C21 0.041(2) 0.055(3) 0.051(3) 0.001(2) 0.024(2) 0.001(2)
C7 0.041(2) 0.058(3) 0.041(2) -0.004(2) 0.0199(19) -0.0010(19)
N2 0.061(2) 0.081(3) 0.059(2) 0.004(2) 0.044(2) 0.002(2)
C45 0.053(3) 0.065(3) 0.042(2) 0.009(2) 0.030(2) 0.009(2)
C54 0.042(2) 0.065(3) 0.035(2) -0.006(2) 0.0197(19) -0.001(2)
C2 0.040(2) 0.046(3) 0.046(2) 0.000(2) 0.0181(19) 0.0006(18)
C19 0.032(2) 0.049(3) 0.048(2) 0.003(2) 0.0160(19) 0.0055(17)
C12 0.044(2) 0.069(3) 0.041(2) 0.007(2) 0.022(2) -0.008(2)
C15 0.058(3) 0.037(3) 0.056(3) 0.005(2) 0.014(2) -0.003(2)
C29 0.049(3) 0.072(3) 0.053(3) 0.006(2) 0.033(2) 0.003(2)
C22 0.042(2) 0.057(3) 0.062(3) -0.005(2) 0.014(2) 0.003(2)
C28 0.039(2) 0.070(3) 0.056(3) 0.006(2) 0.028(2) 0.003(2)
N1 0.060(2) 0.071(3) 0.056(2) 0.006(2) 0.042(2) 0.003(2)
O11 0.050(2) 0.160(4) 0.073(2) 0.032(2) 0.0398(19) 0.007(2)
C17 0.052(3) 0.050(3) 0.054(3) 0.007(2) 0.017(2) -0.006(2)
C33 0.051(3) 0.087(4) 0.065(3) 0.009(3) 0.043(3) 0.007(3)
C23 0.041(3) 0.068(3) 0.077(4) -0.005(3) 0.011(2) 0.012(2)
C47 0.053(3) 0.052(3) 0.049(3) 0.006(2) 0.031(2) 0.003(2)
C46 0.049(3) 0.071(3) 0.045(3) 0.006(2) 0.027(2) 0.005(2)
O13 0.071(2) 0.120(3) 0.053(2) 0.021(2) 0.0258(19) -0.020(2)
C13 0.048(3) 0.107(4) 0.042(3) -0.003(3) 0.029(2) 0.002(2)
C55 0.042(2) 0.072(3) 0.050(3) 0.007(2) 0.022(2) -0.005(2)
C8 0.054(3) 0.064(3) 0.046(3) -0.020(2) 0.022(2) 0.009(2)
O12 0.064(2) 0.120(3) 0.0454(18) 0.0083(19) 0.0334(17) 0.0050(19)
C18 0.038(2) 0.052(3) 0.046(2) -0.002(2) 0.0168(19) -0.0005(18)
C39 0.062(3) 0.074(3) 0.062(3) -0.013(3) 0.044(3) 0.001(2)
C27 0.045(3) 0.107(4) 0.060(3) 0.012(3) 0.025(2) 0.007(3)
C34 0.071(3) 0.093(4) 0.066(3) 0.011(3) 0.057(3) 0.005(3)
O3 0.087(3) 0.110(3) 0.075(3) -0.002(2) 0.048(2) 0.024(2)
C3 0.061(3) 0.072(4) 0.047(3) -0.011(3) 0.002(2) 0.023(2)
C44 0.056(3) 0.102(4) 0.054(3) 0.016(3) 0.040(2) 0.017(3)
C5 0.063(3) 0.073(3) 0.049(3) -0.016(3) 0.011(2) 0.018(2)
C38 0.062(3) 0.081(4) 0.067(3) 0.006(3) 0.044(3) -0.011(3)
C16 0.049(3) 0.113(4) 0.056(3) -0.007(3) 0.028(3) 0.022(3)
C4 0.073(3) 0.094(4) 0.049(3) -0.019(3) 0.000(3) 0.019(3)
C36 0.072(3) 0.057(3) 0.062(3) -0.003(2) 0.038(3) 0.001(2)
C11 0.051(2) 0.057(3) 0.046(2) -0.002(2) 0.029(2) 0.011(2)
C48 0.057(3) 0.184(7) 0.059(3) 0.032(4) 0.038(3) 0.015(3)
C40 0.064(3) 0.088(4) 0.058(3) 0.003(3) 0.049(3) 0.005(2)
C42 0.077(4) 0.075(4) 0.069(4) 0.018(3) 0.033(3) 0.018(3)
O6 0.082(3) 0.104(3) 0.125(4) -0.034(3) 0.046(3) 0.001(2)
C41 0.069(3) 0.080(4) 0.063(3) 0.015(3) 0.035(3) -0.012(3)
C43 0.059(3) 0.084(4) 0.073(3) 0.004(3) 0.048(3) 0.009(3)
C9 0.051(3) 0.045(3) 0.055(3) 0.003(2) 0.021(2) -0.0102(19)
C37 0.070(3) 0.083(4) 0.061(3) 0.003(3) 0.052(3) 0.011(3)
C10 0.055(3) 0.045(3) 0.044(2) 0.008(2) 0.019(2) -0.007(2)
C50 0.076(4) 0.259(9) 0.065(4) 0.054(5) 0.051(4) 0.035(5)
O14 0.057(2) 0.206(5) 0.076(3) -0.014(3) 0.041(2) -0.003(3)
C32 0.068(3) 0.079(4) 0.066(4) -0.001(3) 0.033(3) -0.017(3)
C35 0.065(3) 0.076(4) 0.062(3) 0.014(3) 0.037(3) -0.012(2)
O5 0.114(3) 0.087(3) 0.129(4) -0.021(3) 0.033(3) 0.035(3)
O4 0.106(3) 0.087(3) 0.075(3) -0.016(2) 0.028(2) 0.001(2)
C31 0.041(3) 0.174(6) 0.074(4) 0.024(4) 0.035(3) 0.023(3)
C49 0.084(5) 0.286(11) 0.063(4) 0.056(5) 0.039(4) 0.022(6)
C30 0.054(3) 0.112(4) 0.079(4) 0.009(3) 0.046(3) 0.007(3)
N5 0.105(5) 0.146(6) 0.095(5) 0.033(4) 0.003(4) 0.006(4)
C51 0.076(4) 0.232(9) 0.169(7) 0.066(6) 0.097(5) 0.032(5)
C53 0.132(6) 0.096(5) 0.159(7) 0.060(5) 0.052(5) 0.071(5)
C56 0.088(5) 0.114(7) 0.079(5) 0.017(5) -0.026(4) -0.023(5)
C52 0.126(7) 0.229(10) 0.156(8) 0.101(7) 0.090(6) 0.027(6)

loop_
_atom_type_symbol
_atom_type_description
_atom_type_scat_dispersion_real
_atom_type_scat_dispersion_imag
_atom_type_scat_source
C C 0.0033 0.0016 'International Tables Vol C Tables 4.2.6.8 and 6.1.1.4'
H H 0.0000 0.0000 'International Tables Vol C Tables 4.2.6.8 and 6.1.1.4'
Cu Cu 0.3201 1.2651 'International Tables Vol C Tables 4.2.6.8 and 6.1.1.4'
N N 0.0061 0.0033 'International Tables Vol C Tables 4.2.6.8 and 6.1.1.4'
O O 0.0106 0.0060 'International Tables Vol C Tables 4.2.6.8 and 6.1.1.4'

loop_
_geom_angle_atom_site_label_1
_geom_angle_atom_site_label_2
_geom_angle_atom_site_label_3
_geom_angle
_geom_angle_site_symmetry_1
_geom_angle_site_symmetry_3
_geom_angle_publ_flag
O1 Cu1 O10 89.90(14) . 3_655 ?
O1 Cu1 O8 167.50(12) . 3_655 ?
O10 Cu1 O8 89.19(13) 3_655 3_655 ?
O1 Cu1 O15 88.02(14) . . ?
O10 Cu1 O15 168.84(12) 3_655 . ?
O8 Cu1 O15 90.47(14) 3_655 . ?
O1 Cu1 O18 98.13(12) . . ?
O10 Cu1 O18 99.54(13) 3_655 . ?
O8 Cu1 O18 94.32(12) 3_655 . ?
O15 Cu1 O18 91.60(13) . . ?
O1 Cu1 Cu2 84.55(8) . . ?
O10 Cu1 Cu2 84.88(8) 3_655 . ?
O8 Cu1 Cu2 82.94(8) 3_655 . ?
O15 Cu1 Cu2 84.01(8) . . ?
O18 Cu1 Cu2 174.80(10) . . ?
O2 Cu2 O16 88.79(13) . . ?
O2 Cu2 O7 168.15(11) . 3_655 ?
O16 Cu2 O7 89.94(13) . 3_655 ?
O2 Cu2 O9 89.63(13) . 3_655 ?
O16 Cu2 O9 166.50(11) . 3_655 ?
O7 Cu2 O9 88.87(13) 3_655 3_655 ?
O2 Cu2 O17 94.96(11) . . ?
O16 Cu2 O17 95.70(12) . . ?
O7 Cu2 O17 96.89(12) 3_655 . ?
O9 Cu2 O17 97.80(12) 3_655 . ?
O2 Cu2 Cu1 83.41(8) . . ?
O16 Cu2 Cu1 83.59(8) . . ?
O7 Cu2 Cu1 84.75(8) 3_655 . ?
O9 Cu2 Cu1 82.91(8) 3_655 . ?
O17 Cu2 Cu1 178.23(9) . . ?
C21 O16 Cu2 123.8(3) . . ?
C25 O2 Cu2 124.0(3) . . ?
C1 O10 Cu1 122.5(3) . 3_655 ?
C56 O18 Cu1 117.8(3) . . ?
C47 O7 Cu2 120.9(3) . 3_655 ?
C25 O1 Cu1 122.1(3) . . ?
C1 O9 Cu2 123.9(3) . 3_655 ?
C47 O8 Cu1 124.1(3) . 3_655 ?
C21 O15 Cu1 122.9(3) . . ?
C54 N3 C55 114.1(3) . . ?
C54 N3 C6 123.1(3) . . ?
C55 N3 C6 122.8(3) . . ?
C16 C14 C15 106.8(4) . . ?
C16 C14 C13 109.8(4) . . ?
C15 C14 C13 108.3(3) . . ?
C16 C14 H14 110.6 . . ?
C15 C14 H14 110.6 . . ?
C13 C14 H14 110.6 . . ?
O2 C25 O1 125.8(4) . . ?
O2 C25 C26 117.6(4) . . ?
O1 C25 C26 116.6(4) . . ?
C7 C6 C5 121.5(4) . . ?
C7 C6 N3 119.5(3) . . ?
C5 C6 N3 118.9(4) . . ?
C22 C20 C19 118.2(4) . . ?
C22 C20 C21 121.5(4) . . ?
C19 C20 C21 120.3(4) . . ?
C16 N4 C17 112.9(4) . . ?
C16 N4 C18 124.4(4) . . ?
C17 N4 C18 122.2(4) . . ?
C27 C26 C28 119.3(4) . . ?
C27 C26 C25 120.9(4) . . ?
C28 C26 C25 119.7(4) . . ?
C23 C24 C18 119.5(4) . . ?
C23 C24 H24 120.3 . . ?
C18 C24 H24 120.3 . . ?
O10 C1 O9 125.6(4) . . ?
O10 C1 C2 117.1(4) . . ?
O9 C1 C2 117.3(4) . . ?
O16 C21 O15 125.6(4) . . ?
O16 C21 C20 117.6(4) . . ?
O15 C21 C20 116.8(4) . . ?
C6 C7 C2 119.6(4) . . ?
C6 C7 H7 120.2 . . ?
C2 C7 H7 120.2 . . ?
C42 N2 C43 113.0(4) . . ?
C42 N2 C44 123.0(4) . . ?
C43 N2 C44 123.9(4) . . ?
C46 C45 C44 120.0(4) . . ?
C46 C45 H45 120.0 . . ?
C44 C45 H45 120.0 . . ?
O12 C54 N3 125.7(4) . . ?
O12 C54 C8 127.0(4) . . ?
N3 C54 C8 107.3(4) . . ?
C3 C2 C7 118.3(4) . . ?
C3 C2 C1 122.0(4) . . ?
C7 C2 C1 119.6(4) . . ?
C18 C19 C20 120.9(4) . . ?
C18 C19 H19 119.6 . . ?
C20 C19 H19 119.6 . . ?
C11 C12 C15 108.1(3) . . ?
C11 C12 C9 108.2(3) . . ?
C15 C12 C9 107.8(4) . . ?
C11 C12 H12 110.9 . . ?
C15 C12 H12 110.9 . . ?
C9 C12 H12 110.9 . . ?
C14 C15 C12 110.9(4) . . ?
C14 C15 C17 104.6(4) . . ?
C12 C15 C17 111.5(4) . . ?
C14 C15 H15 109.9 . . ?
C12 C15 H15 109.9 . . ?
C17 C15 H15 109.9 . . ?
C28 C29 C30 120.7(4) . . ?
C28 C29 N1 119.1(4) . . ?
C30 C29 N1 120.2(4) . . ?
C20 C22 C23 120.7(4) . . ?
C20 C22 H22 119.6 . . ?
C23 C22 H22 119.6 . . ?
C29 C28 C26 119.9(4) . . ?
C29 C28 H28 120.1 . . ?
C26 C28 H28 120.1 . . ?
C33 N1 C32 112.0(4) . . ?
C33 N1 C29 124.3(4) . . ?
C32 N1 C29 123.5(4) . . ?
O13 C17 N4 125.5(4) . . ?
O13 C17 C15 126.3(5) . . ?
N4 C17 C15 108.0(4) . . ?
O3 C33 N1 123.8(5) . . ?
O3 C33 C34 126.9(5) . . ?
N1 C33 C34 109.2(4) . . ?
C24 C23 C22 120.2(4) . . ?
C24 C23 H23 119.9 . . ?
C22 C23 H23 119.9 . . ?
O8 C47 O7 127.0(4) . . ?
O8 C47 C46 117.3(4) . . ?
O7 C47 C46 115.7(4) . . ?
C48 C46 C45 120.4(4) . . ?
C48 C46 C47 119.4(4) . . ?
C45 C46 C47 120.1(4) . . ?
C10 C13 C8 108.2(3) . . ?
C10 C13 C14 108.0(3) . . ?
C8 C13 C14 105.8(4) . . ?
C10 C13 H13 111.5 . . ?
C8 C13 H13 111.5 . . ?
C14 C13 H13 111.5 . . ?
O11 C55 N3 123.8(4) . . ?
O11 C55 C9 127.6(4) . . ?
N3 C55 C9 108.5(4) . . ?
C9 C8 C54 105.1(3) . . ?
C9 C8 C13 108.9(3) . . ?
C54 C8 C13 111.5(4) . . ?
C9 C8 H8 110.4 . . ?
C54 C8 H8 110.4 . . ?
C13 C8 H8 110.4 . . ?
C19 C18 C24 120.5(4) . . ?
C19 C18 N4 118.6(4) . . ?
C24 C18 N4 120.8(4) . . ?
C38 C39 C40 108.0(4) . . ?
C38 C39 C34 108.3(4) . . ?
C40 C39 C34 107.6(4) . . ?
C38 C39 H39 110.9 . . ?
C40 C39 H39 110.9 . . ?
C34 C39 H39 110.9 . . ?
C26 C27 C31 120.2(5) . . ?
C26 C27 H27 119.9 . . ?
C31 C27 H27 119.9 . . ?
C33 C34 C35 104.5(4) . . ?
C33 C34 C39 112.1(4) . . ?
C35 C34 C39 109.0(4) . . ?
C33 C34 H34 110.4 . . ?
C35 C34 H34 110.4 . . ?
C39 C34 H34 110.4 . . ?
C4 C3 C2 121.4(4) . . ?
C4 C3 H3 119.3 . . ?
C2 C3 H3 119.3 . . ?
C50 C44 C45 119.4(5) . . ?
C50 C44 N2 119.8(4) . . ?
C45 C44 N2 120.7(4) . . ?
C6 C5 C4 118.0(5) . . ?
C6 C5 H5 121.0 . . ?
C4 C5 H5 121.0 . . ?
C37 C38 C39 114.6(4) . . ?
C37 C38 H38 122.7 . . ?
C39 C38 H38 122.7 . . ?
O14 C16 N4 123.5(5) . . ?
O14 C16 C14 128.8(5) . . ?
N4 C16 C14 107.7(4) . . ?
C3 C4 C5 121.1(5) . . ?
C3 C4 H4 119.4 . . ?
C5 C4 H4 119.4 . . ?
C37 C36 C41 107.9(4) . . ?
C37 C36 C35 107.6(4) . . ?
C41 C36 C35 106.7(4) . . ?
C37 C36 H36 111.5 . . ?
C41 C36 H36 111.5 . . ?
C35 C36 H36 111.5 . . ?
C10 C11 C12 114.8(4) . . ?
C10 C11 H11 122.6 . . ?
C12 C11 H11 122.6 . . ?
C46 C48 C49 118.5(5) . . ?
C46 C48 H48 120.7 . . ?
C49 C48 H48 120.7 . . ?
C43 C40 C41 103.8(4) . . ?
C43 C40 C39 114.4(4) . . ?
C41 C40 C39 109.4(4) . . ?
C43 C40 H40 109.7 . . ?
C41 C40 H40 109.7 . . ?
C39 C40 H40 109.7 . . ?
O5 C42 N2 123.4(5) . . ?
O5 C42 C41 129.8(6) . . ?
N2 C42 C41 106.8(5) . . ?
C40 C41 C42 107.0(4) . . ?
C40 C41 C36 110.0(4) . . ?
C42 C41 C36 109.8(4) . . ?
C40 C41 H41 110.0 . . ?
C42 C41 H41 110.0 . . ?
C36 C41 H41 110.0 . . ?
O6 C43 N2 123.7(5) . . ?
O6 C43 C40 126.8(5) . . ?
N2 C43 C40 109.5(5) . . ?
C55 C9 C8 104.7(4) . . ?
C55 C9 C12 111.9(4) . . ?
C8 C9 C12 109.3(3) . . ?
C55 C9 H9 110.3 . . ?
C8 C9 H9 110.3 . . ?
C12 C9 H9 110.3 . . ?
C38 C37 C36 114.7(4) . . ?
C38 C37 H37 122.6 . . ?
C36 C37 H37 122.6 . . ?
C11 C10 C13 114.6(4) . . ?
C11 C10 H10 122.7 . . ?
C13 C10 H10 122.7 . . ?
C49 C50 C44 119.6(5) . . ?
C49 C50 H50 120.2 . . ?
C44 C50 H50 120.2 . . ?
O4 C32 N1 123.8(5) . . ?
O4 C32 C35 127.1(5) . . ?
N1 C32 C35 108.9(5) . . ?
C32 C35 C34 105.3(4) . . ?
C32 C35 C36 111.4(4) . . ?
C34 C35 C36 109.1(4) . . ?
C32 C35 H35 110.3 . . ?
C34 C35 H35 110.3 . . ?
C36 C35 H35 110.3 . . ?
C30 C31 C27 121.0(4) . . ?
C30 C31 H31 119.5 . . ?
C27 C31 H31 119.5 . . ?
C50 C49 C48 121.8(6) . . ?
C50 C49 H49 119.1 . . ?
C48 C49 H49 119.1 . . ?
C31 C30 C29 118.9(4) . . ?
C31 C30 H30 120.6 . . ?
C29 C30 H30 120.6 . . ?
C56 N5 C53 131.8(9) . . ?
C56 N5 C52 114.5(8) . . ?
C53 N5 C52 113.6(7) . . ?
N5 C53 H53A 109.5 . . ?
N5 C53 H53B 109.5 . . ?
H53A C53 H53B 109.5 . . ?
N5 C53 H53C 109.5 . . ?
H53A C53 H53C 109.5 . . ?
H53B C53 H53C 109.5 . . ?
N5 C56 O18 125.2(9) . . ?
N5 C56 C51 114.8(9) . . ?
O18 C56 C51 120.0(7) . . ?
N5 C52 H52A 109.5 . . ?
N5 C52 H52B 109.5 . . ?
H52A C52 H52B 109.5 . . ?
N5 C52 H52C 109.5 . . ?
H52A C52 H52C 109.5 . . ?
H52B C52 H52C 109.5 . . ?

loop_
_geom_bond_atom_site_label_1
_geom_bond_atom_site_label_2
_geom_bond_distance
_geom_bond_site_symmetry_2
_geom_bond_publ_flag
Cu1 O1 1.948(3) . ?
Cu1 O10 1.953(3) 3_655 ?
Cu1 O8 1.953(3) 3_655 ?
Cu1 O15 1.973(3) . ?
Cu1 O18 2.130(3) . ?
Cu1 Cu2 2.6542(6) . ?
Cu2 O2 1.940(3) . ?
Cu2 O16 1.966(3) . ?
Cu2 O7 1.969(3) 3_655 ?
Cu2 O9 1.970(3) 3_655 ?
Cu2 O17 2.169(3) . ?
O16 C21 1.252(5) . ?
O2 C25 1.258(5) . ?
O10 C1 1.257(4) . ?
O10 Cu1 1.953(3) 3_655 ?
O18 C56 1.346(9) . ?
O7 C47 1.256(5) . ?
O7 Cu2 1.969(3) 3_655 ?
O1 C25 1.265(5) . ?
O9 C1 1.258(5) . ?
O9 Cu2 1.970(3) 3_655 ?
O8 C47 1.240(5) . ?
O8 Cu1 1.953(3) 3_655 ?
O15 C21 1.255(5) . ?
N3 C54 1.368(5) . ?
N3 C55 1.381(5) . ?
N3 C6 1.451(5) . ?
C14 C16 1.494(7) . ?
C14 C15 1.498(7) . ?
C14 C13 1.572(6) . ?
C14 H14 0.9800 . ?
C25 C26 1.509(6) . ?
C6 C7 1.371(5) . ?
C6 C5 1.373(6) . ?
C20 C22 1.383(5) . ?
C20 C19 1.391(5) . ?
C20 C21 1.493(6) . ?
N4 C16 1.384(6) . ?
N4 C17 1.387(6) . ?
N4 C18 1.435(5) . ?
C26 C27 1.371(5) . ?
C26 C28 1.381(6) . ?
C24 C23 1.354(6) . ?
C24 C18 1.396(6) . ?
C24 H24 0.9300 . ?
C1 C2 1.486(6) . ?
C7 C2 1.392(5) . ?
C7 H7 0.9300 . ?
N2 C42 1.379(7) . ?
N2 C43 1.388(6) . ?
N2 C44 1.424(6) . ?
C45 C46 1.372(5) . ?
C45 C44 1.380(6) . ?
C45 H45 0.9300 . ?
C54 O12 1.185(5) . ?
C54 C8 1.530(6) . ?
C2 C3 1.368(6) . ?
C19 C18 1.349(6) . ?
C19 H19 0.9300 . ?
C12 C11 1.473(6) . ?
C12 C15 1.499(6) . ?
C12 C9 1.531(6) . ?
C12 H12 0.9800 . ?
C15 C17 1.515(6) . ?
C15 H15 0.9800 . ?
C29 C28 1.381(6) . ?
C29 C30 1.383(6) . ?
C29 N1 1.422(5) . ?
C22 C23 1.384(6) . ?
C22 H22 0.9300 . ?
C28 H28 0.9300 . ?
N1 C33 1.384(6) . ?
N1 C32 1.386(6) . ?
O11 C55 1.205(5) . ?
C17 O13 1.203(6) . ?
C33 O3 1.214(6) . ?
C33 C34 1.497(7) . ?
C23 H23 0.9300 . ?
C47 C46 1.518(6) . ?
C46 C48 1.364(6) . ?
C13 C10 1.480(6) . ?
C13 C8 1.538(6) . ?
C13 H13 0.9800 . ?
C55 C9 1.504(6) . ?
C8 C9 1.525(6) . ?
C8 H8 0.9800 . ?
C39 C38 1.499(6) . ?
C39 C40 1.510(6) . ?
C39 C34 1.537(6) . ?
C39 H39 0.9800 . ?
C27 C31 1.385(6) . ?
C27 H27 0.9300 . ?
C34 C35 1.526(7) . ?
C34 H34 0.9800 . ?
C3 C4 1.353(7) . ?
C3 H3 0.9300 . ?
C44 C50 1.372(7) . ?
C5 C4 1.374(6) . ?
C5 H5 0.9300 . ?
C38 C37 1.299(6) . ?
C38 H38 0.9300 . ?
C16 O14 1.190(6) . ?
C4 H4 0.9300 . ?
C36 C37 1.470(6) . ?
C36 C41 1.546(6) . ?
C36 C35 1.554(6) . ?
C36 H36 0.9800 . ?
C11 C10 1.295(5) . ?
C11 H11 0.9300 . ?
C48 C49 1.376(7) . ?
C48 H48 0.9300 . ?
C40 C43 1.499(7) . ?
C40 C41 1.508(7) . ?
C40 H40 0.9800 . ?
C42 O5 1.184(6) . ?
C42 C41 1.516(7) . ?
O6 C43 1.194(6) . ?
C41 H41 0.9800 . ?
C9 H9 0.9800 . ?
C37 H37 0.9300 . ?
C10 H10 0.9300 . ?
C50 C49 1.351(8) . ?
C50 H50 0.9300 . ?
C32 O4 1.220(6) . ?
C32 C35 1.492(7) . ?
C35 H35 0.9800 . ?
C31 C30 1.357(7) . ?
C31 H31 0.9300 . ?
C49 H49 0.9300 . ?
C30 H30 0.9300 . ?
N5 C56 1.149(8) . ?
N5 C53 1.462(9) . ?
N5 C52 1.683(10) . ?
C51 C56 1.498(8) . ?
C53 H53A 0.9600 . ?
C53 H53B 0.9600 . ?
C53 H53C 0.9600 . ?
C52 H52A 0.9600 . ?
C52 H52B 0.9600 . ?
C52 H52C 0.9600 . ?

loop_
_geom_torsion_atom_site_label_1
_geom_torsion_atom_site_label_2
_geom_torsion_atom_site_label_3
_geom_torsion_atom_site_label_4
_geom_torsion
_geom_torsion_site_symmetry_1
_geom_torsion_site_symmetry_2
_geom_torsion_site_symmetry_3
_geom_torsion_site_symmetry_4
_geom_torsion_publ_flag
O1 Cu1 Cu2 O2 -0.01(12) . . . . ?
O10 Cu1 Cu2 O2 -90.41(13) 3_655 . . . ?
O8 Cu1 Cu2 O2 179.78(13) 3_655 . . . ?
O15 Cu1 Cu2 O2 88.56(13) . . . . ?
O18 Cu1 Cu2 O2 121.2(10) . . . . ?
O1 Cu1 Cu2 O16 -89.53(13) . . . . ?
O10 Cu1 Cu2 O16 -179.92(13) 3_655 . . . ?
O8 Cu1 Cu2 O16 90.27(13) 3_655 . . . ?
O15 Cu1 Cu2 O16 -0.96(12) . . . . ?
O18 Cu1 Cu2 O16 31.7(10) . . . . ?
O1 Cu1 Cu2 O7 179.94(13) . . . 3_655 ?
O10 Cu1 Cu2 O7 89.55(13) 3_655 . . 3_655 ?
O8 Cu1 Cu2 O7 -0.27(12) 3_655 . . 3_655 ?
O15 Cu1 Cu2 O7 -91.49(13) . . . 3_655 ?
O18 Cu1 Cu2 O7 -58.8(10) . . . 3_655 ?
O1 Cu1 Cu2 O9 90.43(13) . . . 3_655 ?
O10 Cu1 Cu2 O9 0.04(12) 3_655 . . 3_655 ?
O8 Cu1 Cu2 O9 -89.78(13) 3_655 . . 3_655 ?
O15 Cu1 Cu2 O9 179.00(13) . . . 3_655 ?
O18 Cu1 Cu2 O9 -148.3(10) . . . 3_655 ?
O1 Cu1 Cu2 O17 -23(3) . . . . ?
O10 Cu1 Cu2 O17 -113(3) 3_655 . . . ?
O8 Cu1 Cu2 O17 157(3) 3_655 . . . ?
O15 Cu1 Cu2 O17 65(3) . . . . ?
O18 Cu1 Cu2 O17 98(3) . . . . ?
O2 Cu2 O16 C21 -80.2(3) . . . . ?
O7 Cu2 O16 C21 88.0(3) 3_655 . . . ?
O9 Cu2 O16 C21 3.1(8) 3_655 . . . ?
O17 Cu2 O16 C21 -175.1(3) . . . . ?
Cu1 Cu2 O16 C21 3.3(3) . . . . ?
O16 Cu2 O2 C25 81.3(3) . . . . ?
O7 Cu2 O2 C25 -2.6(8) 3_655 . . . ?
O9 Cu2 O2 C25 -85.3(3) 3_655 . . . ?
O17 Cu2 O2 C25 176.9(3) . . . . ?
Cu1 Cu2 O2 C25 -2.4(3) . . . . ?
O1 Cu1 O18 C56 68.5(5) . . . . ?
O10 Cu1 O18 C56 159.7(5) 3_655 . . . ?
O8 Cu1 O18 C56 -110.4(5) 3_655 . . . ?
O15 Cu1 O18 C56 -19.8(5) . . . . ?
Cu2 Cu1 O18 C56 -52.3(12) . . . . ?
O10 Cu1 O1 C25 87.2(3) 3_655 . . . ?
O8 Cu1 O1 C25 1.4(8) 3_655 . . . ?
O15 Cu1 O1 C25 -81.8(3) . . . . ?
O18 Cu1 O1 C25 -173.1(3) . . . . ?
Cu2 Cu1 O1 C25 2.4(3) . . . . ?
O1 Cu1 O15 C21 83.8(3) . . . . ?
O10 Cu1 O15 C21 4.4(9) 3_655 . . . ?
O8 Cu1 O15 C21 -83.8(3) 3_655 . . . ?
O18 Cu1 O15 C21 -178.1(3) . . . . ?
Cu2 Cu1 O15 C21 -1.0(3) . . . . ?
Cu2 O2 C25 O1 5.3(6) . . . . ?
Cu2 O2 C25 C26 -173.7(3) . . . . ?
Cu1 O1 C25 O2 -5.2(6) . . . . ?
Cu1 O1 C25 C26 173.8(3) . . . . ?
C54 N3 C6 C7 104.2(5) . . . . ?
C55 N3 C6 C7 -74.2(5) . . . . ?
C54 N3 C6 C5 -75.1(5) . . . . ?
C55 N3 C6 C5 106.5(5) . . . . ?
O2 C25 C26 C27 167.1(4) . . . . ?
O1 C25 C26 C27 -12.0(6) . . . . ?
O2 C25 C26 C28 -8.4(6) . . . . ?
O1 C25 C26 C28 172.5(4) . . . . ?
Cu1 O10 C1 O9 -3.9(6) 3_655 . . . ?
Cu1 O10 C1 C2 174.8(3) 3_655 . . . ?
Cu2 O9 C1 O10 3.9(6) 3_655 . . . ?
Cu2 O9 C1 C2 -174.8(3) 3_655 . . . ?
Cu2 O16 C21 O15 -5.3(6) . . . . ?
Cu2 O16 C21 C20 175.1(3) . . . . ?
Cu1 O15 C21 O16 3.9(6) . . . . ?
Cu1 O15 C21 C20 -176.5(3) . . . . ?
C22 C20 C21 O16 -173.9(4) . . . . ?
C19 C20 C21 O16 6.2(6) . . . . ?
C22 C20 C21 O15 6.4(6) . . . . ?
C19 C20 C21 O15 -173.4(4) . . . . ?
C5 C6 C7 C2 -0.8(7) . . . . ?
N3 C6 C7 C2 180.0(4) . . . . ?
C55 N3 C54 O12 175.0(4) . . . . ?
C6 N3 C54 O12 -3.5(6) . . . . ?
C55 N3 C54 C8 -5.3(5) . . . . ?
C6 N3 C54 C8 176.2(3) . . . . ?
C6 C7 C2 C3 1.1(6) . . . . ?
C6 C7 C2 C1 179.1(4) . . . . ?
O10 C1 C2 C3 -6.2(6) . . . . ?
O9 C1 C2 C3 172.6(4) . . . . ?
O10 C1 C2 C7 175.9(4) . . . . ?
O9 C1 C2 C7 -5.3(6) . . . . ?
C22 C20 C19 C18 -0.2(7) . . . . ?
C21 C20 C19 C18 179.7(4) . . . . ?
C16 C14 C15 C12 -120.7(4) . . . . ?
C13 C14 C15 C12 -2.6(5) . . . . ?
C16 C14 C15 C17 -0.5(5) . . . . ?
C13 C14 C15 C17 117.7(4) . . . . ?
C11 C12 C15 C14 56.5(5) . . . . ?
C9 C12 C15 C14 -60.2(4) . . . . ?
C11 C12 C15 C17 -59.5(5) . . . . ?
C9 C12 C15 C17 -176.3(4) . . . . ?
C19 C20 C22 C23 -0.1(7) . . . . ?
C21 C20 C22 C23 -179.9(4) . . . . ?
C30 C29 C28 C26 -2.3(7) . . . . ?
N1 C29 C28 C26 178.9(4) . . . . ?
C27 C26 C28 C29 2.3(7) . . . . ?
C25 C26 C28 C29 177.9(4) . . . . ?
C28 C29 N1 C33 102.9(5) . . . . ?
C30 C29 N1 C33 -75.9(6) . . . . ?
C28 C29 N1 C32 -70.9(6) . . . . ?
C30 C29 N1 C32 110.4(5) . . . . ?
C16 N4 C17 O13 176.0(5) . . . . ?
C18 N4 C17 O13 3.6(7) . . . . ?
C16 N4 C17 C15 -0.8(5) . . . . ?
C18 N4 C17 C15 -173.2(4) . . . . ?
C14 C15 C17 O13 -176.1(5) . . . . ?
C12 C15 C17 O13 -56.1(6) . . . . ?
C14 C15 C17 N4 0.8(5) . . . . ?
C12 C15 C17 N4 120.7(4) . . . . ?
C32 N1 C33 O3 176.5(4) . . . . ?
C29 N1 C33 O3 2.2(7) . . . . ?
C32 N1 C33 C34 0.6(5) . . . . ?
C29 N1 C33 C34 -173.8(4) . . . . ?
C18 C24 C23 C22 0.6(8) . . . . ?
C20 C22 C23 C24 -0.1(8) . . . . ?
Cu1 O8 C47 O7 6.7(7) 3_655 . . . ?
Cu1 O8 C47 C46 -172.7(3) 3_655 . . . ?
Cu2 O7 C47 O8 -6.2(6) 3_655 . . . ?
Cu2 O7 C47 C46 173.3(3) 3_655 . . . ?
C44 C45 C46 C48 -1.5(8) . . . . ?
C44 C45 C46 C47 -179.5(4) . . . . ?
O8 C47 C46 C48 5.7(7) . . . . ?
O7 C47 C46 C48 -173.9(5) . . . . ?
O8 C47 C46 C45 -176.3(4) . . . . ?
O7 C47 C46 C45 4.2(6) . . . . ?
C16 C14 C13 C10 64.0(5) . . . . ?
C15 C14 C13 C10 -52.2(5) . . . . ?
C16 C14 C13 C8 179.8(3) . . . . ?
C15 C14 C13 C8 63.5(4) . . . . ?
C54 N3 C55 O11 -171.0(4) . . . . ?
C6 N3 C55 O11 7.5(7) . . . . ?
C54 N3 C55 C9 5.0(5) . . . . ?
C6 N3 C55 C9 -176.5(3) . . . . ?
O12 C54 C8 C9 -176.9(4) . . . . ?
N3 C54 C8 C9 3.4(4) . . . . ?
O12 C54 C8 C13 -59.0(6) . . . . ?
N3 C54 C8 C13 121.3(4) . . . . ?
C10 C13 C8 C9 54.5(5) . . . . ?
C14 C13 C8 C9 -61.1(4) . . . . ?
C10 C13 C8 C54 -61.1(5) . . . . ?
C14 C13 C8 C54 -176.7(3) . . . . ?
C20 C19 C18 C24 0.7(7) . . . . ?
C20 C19 C18 N4 -178.0(4) . . . . ?
C23 C24 C18 C19 -0.9(8) . . . . ?
C23 C24 C18 N4 177.8(4) . . . . ?
C16 N4 C18 C19 -102.4(5) . . . . ?
C17 N4 C18 C19 69.1(5) . . . . ?
C16 N4 C18 C24 78.9(6) . . . . ?
C17 N4 C18 C24 -109.6(5) . . . . ?
C28 C26 C27 C31 0.0(8) . . . . ?
C25 C26 C27 C31 -175.6(5) . . . . ?
O3 C33 C34 C35 -178.2(5) . . . . ?
N1 C33 C34 C35 -2.4(5) . . . . ?
O3 C33 C34 C39 -60.2(6) . . . . ?
N1 C33 C34 C39 115.6(4) . . . . ?
C38 C39 C34 C33 -62.8(5) . . . . ?
C40 C39 C34 C33 -179.3(4) . . . . ?
C38 C39 C34 C35 52.4(5) . . . . ?
C40 C39 C34 C35 -64.1(4) . . . . ?
C7 C2 C3 C4 0.3(8) . . . . ?
C1 C2 C3 C4 -177.6(5) . . . . ?
C46 C45 C44 C50 1.3(8) . . . . ?
C46 C45 C44 N2 178.2(4) . . . . ?
C42 N2 C44 C50 -103.8(7) . . . . ?
C43 N2 C44 C50 75.8(7) . . . . ?
C42 N2 C44 C45 79.3(6) . . . . ?
C43 N2 C44 C45 -101.1(6) . . . . ?
C7 C6 C5 C4 -1.0(8) . . . . ?
N3 C6 C5 C4 178.3(5) . . . . ?
C40 C39 C38 C37 57.5(6) . . . . ?
C34 C39 C38 C37 -58.8(6) . . . . ?
C17 N4 C16 O14 -179.0(5) . . . . ?
C18 N4 C16 O14 -6.8(8) . . . . ?
C17 N4 C16 C14 0.5(5) . . . . ?
C18 N4 C16 C14 172.7(4) . . . . ?
C15 C14 C16 O14 179.5(6) . . . . ?
C13 C14 C16 O14 62.3(7) . . . . ?
C15 C14 C16 N4 0.0(5) . . . . ?
C13 C14 C16 N4 -117.2(4) . . . . ?
C2 C3 C4 C5 -2.1(10) . . . . ?
C6 C5 C4 C3 2.4(9) . . . . ?
C15 C12 C11 C10 -58.0(5) . . . . ?
C9 C12 C11 C10 58.5(5) . . . . ?
C45 C46 C48 C49 -1.8(10) . . . . ?
C47 C46 C48 C49 176.3(6) . . . . ?
C38 C39 C40 C43 60.3(5) . . . . ?
C34 C39 C40 C43 177.0(4) . . . . ?
C38 C39 C40 C41 -55.6(5) . . . . ?
C34 C39 C40 C41 61.1(4) . . . . ?
C43 N2 C42 O5 176.7(6) . . . . ?
C44 N2 C42 O5 -3.6(8) . . . . ?
C43 N2 C42 C41 0.1(6) . . . . ?
C44 N2 C42 C41 179.7(4) . . . . ?
C43 C40 C41 C42 -1.2(5) . . . . ?
C39 C40 C41 C42 121.3(4) . . . . ?
C43 C40 C41 C36 -120.3(4) . . . . ?
C39 C40 C41 C36 2.2(5) . . . . ?
O5 C42 C41 C40 -175.6(6) . . . . ?
N2 C42 C41 C40 0.8(5) . . . . ?
O5 C42 C41 C36 -56.4(8) . . . . ?
N2 C42 C41 C36 120.0(5) . . . . ?
C37 C36 C41 C40 53.2(5) . . . . ?
C35 C36 C41 C40 -62.3(5) . . . . ?
C37 C36 C41 C42 -64.3(5) . . . . ?
C35 C36 C41 C42 -179.7(4) . . . . ?
C42 N2 C43 O6 -178.6(5) . . . . ?
C44 N2 C43 O6 1.8(8) . . . . ?
C42 N2 C43 C40 -0.9(6) . . . . ?
C44 N2 C43 C40 179.5(4) . . . . ?
C41 C40 C43 O6 178.9(6) . . . . ?
C39 C40 C43 O6 59.7(7) . . . . ?
C41 C40 C43 N2 1.3(5) . . . . ?
C39 C40 C43 N2 -117.8(4) . . . . ?
O11 C55 C9 C8 173.4(5) . . . . ?
N3 C55 C9 C8 -2.4(5) . . . . ?
O11 C55 C9 C12 55.1(6) . . . . ?
N3 C55 C9 C12 -120.7(4) . . . . ?
C54 C8 C9 C55 -0.6(4) . . . . ?
C13 C8 C9 C55 -120.2(4) . . . . ?
C54 C8 C9 C12 119.5(4) . . . . ?
C13 C8 C9 C12 -0.1(5) . . . . ?
C11 C12 C9 C55 60.9(5) . . . . ?
C15 C12 C9 C55 177.5(3) . . . . ?
C11 C12 C9 C8 -54.7(5) . . . . ?
C15 C12 C9 C8 62.0(4) . . . . ?
C39 C38 C37 C36 1.3(6) . . . . ?
C41 C36 C37 C38 -57.3(6) . . . . ?
C35 C36 C37 C38 57.5(6) . . . . ?
C12 C11 C10 C13 -0.7(5) . . . . ?
C8 C13 C10 C11 -57.4(5) . . . . ?
C14 C13 C10 C11 56.7(5) . . . . ?
C45 C44 C50 C49 2.2(11) . . . . ?
N2 C44 C50 C49 -174.8(6) . . . . ?
C33 N1 C32 O4 -174.5(5) . . . . ?
C29 N1 C32 O4 -0.1(7) . . . . ?
C33 N1 C32 C35 1.6(5) . . . . ?
C29 N1 C32 C35 176.0(4) . . . . ?
O4 C32 C35 C34 173.0(5) . . . . ?
N1 C32 C35 C34 -2.9(5) . . . . ?
O4 C32 C35 C36 54.8(7) . . . . ?
N1 C32 C35 C36 -121.1(4) . . . . ?
C33 C34 C35 C32 3.1(5) . . . . ?
C39 C34 C35 C32 -116.8(4) . . . . ?
C33 C34 C35 C36 122.8(4) . . . . ?
C39 C34 C35 C36 2.8(5) . . . . ?
C37 C36 C35 C32 58.7(5) . . . . ?
C41 C36 C35 C32 174.4(4) . . . . ?
C37 C36 C35 C34 -57.1(5) . . . . ?
C41 C36 C35 C34 58.5(5) . . . . ?
C26 C27 C31 C30 -2.4(9) . . . . ?
C44 C50 C49 C48 -5.6(13) . . . . ?
C46 C48 C49 C50 5.3(13) . . . . ?
C27 C31 C30 C29 2.4(9) . . . . ?
C28 C29 C30 C31 -0.1(8) . . . . ?
N1 C29 C30 C31 178.7(5) . . . . ?
C53 N5 C56 O18 177.4(6) . . . . ?
C52 N5 C56 O18 -6.6(10) . . . . ?
C53 N5 C56 C51 -0.9(12) . . . . ?
C52 N5 C56 C51 175.1(6) . . . . ?
Cu1 O18 C56 N5 105.2(7) . . . . ?
Cu1 O18 C56 C51 -76.5(6) . . . . ?

loop_
_platon_squeeze_void_nr
_platon_squeeze_void_average_x
_platon_squeeze_void_average_y
_platon_squeeze_void_average_z
_platon_squeeze_void_volume
_platon_squeeze_void_count_electrons
1 0.452 0.023 0.070 4344.0 -38.3
